data_2010617
loop_
_publ_author_name
'Brisse, Fran\,cois'
'Atfani, Mohamed'
'Bergeron, Jean-Yves'
'B\'elanger-Gari\'epy, Francine'
'Armand, Michel'

_publ_section_title
;
 <i>N</i>,<i>N</i>'-Dimethyl-1,4-dithiine-1,2:4,5-tetracarboximide and
 <i>N</i>,<i>N</i>'-dimethyl-1,4-diselenine-1,2:4,5-tetracarboximide
;
_journal_issue 2
_journal_name_full 'Acta Crystallographica Section C'
_journal_page_first 190
_journal_page_last 192
_journal_paper_doi 10.1107/S0108270199010100
_journal_volume 56
_journal_year 2000
_chemical_formula_moiety 'C10 H6 N2 O4 Se2'
_chemical_formula_sum 'C10 H6 N2 O4 Se2'
_chemical_formula_weight 376.088
_chemical_name_systematic
;
 ?
;
_space_group_IT_number 14
_symmetry_cell_setting monoclinic
_symmetry_space_group_name_Hall '-P 2yn'
_symmetry_space_group_name_H-M 'P 1 21/n 1'
_audit_creation_method 'SHELXL96 (Sheldrick, 1996)'
_cell_angle_alpha 90.00
_cell_angle_beta 93.69(2)
_cell_angle_gamma 90.00
_cell_formula_units_Z 2
_cell_length_a 9.173(2)
_cell_length_b 5.3020(10)
_cell_length_c 12.239(4)
_cell_measurement_reflns_used 25
_cell_measurement_temperature 293(2)
_cell_measurement_theta_max 25
_cell_measurement_theta_min 20
_cell_volume 594.0(3)
_computing_cell_refinement 'CAD-4 Software'
_computing_data_collection 'CAD-4 Software (Enraf-Nonius, 1989)'
_computing_data_reduction 'NRC-2 and NRC-2A (Ahmed et al., 1973)'
_computing_molecular_graphics 'ORTEPII (Johnson, 1976) in NRCVAX'
_computing_publication_material 'NRCVAX  and SHELXL96'
_computing_structure_refinement 'NRCVAX (Gabe et al., 1989) and SHELXL96 (Sheldrick, 1996)'
_computing_structure_solution 'SHELXS96 (Sheldrick, 1990)'
_diffrn_ambient_temperature 293(2)
_diffrn_measurement_device_type 'Nonius CAD-4'
_diffrn_measurement_method \w/2\q
_diffrn_radiation_monochromator graphite
_diffrn_radiation_type CuK\a
_diffrn_radiation_wavelength 1.54056
_diffrn_reflns_av_R_equivalents .030
_diffrn_reflns_av_sigmaI/netI .0218
_diffrn_reflns_limit_h_max 11
_diffrn_reflns_limit_h_min -11
_diffrn_reflns_limit_k_max 6
_diffrn_reflns_limit_k_min -6
_diffrn_reflns_limit_l_max 14
_diffrn_reflns_limit_l_min -14
_diffrn_reflns_number 4037
_diffrn_reflns_theta_max 69.81
_diffrn_reflns_theta_min 5.85
_diffrn_standards_decay_% none
_diffrn_standards_interval_time 60
_diffrn_standards_number 5
_exptl_absorpt_coefficient_mu 7.900
_exptl_absorpt_correction_T_max .736
_exptl_absorpt_correction_T_min .263
_exptl_absorpt_correction_type integration
_exptl_absorpt_process_details '(ABSORP in NRCVAX; Gabe et al, 1989)'
_exptl_crystal_colour 'dark blue--green'
_exptl_crystal_density_diffrn 2.103
_exptl_crystal_density_method 'not measured'
_exptl_crystal_description plate
_exptl_crystal_F_000 360.0
_exptl_crystal_size_max .50
_exptl_crystal_size_mid .10
_exptl_crystal_size_min .04
_refine_diff_density_max .466
_refine_diff_density_min -.465
_refine_ls_extinction_coef .0032(4)
_refine_ls_extinction_method 'SHELXL96 (Sheldrick, 1996)'
_refine_ls_goodness_of_fit_all 1.077
_refine_ls_goodness_of_fit_ref 1.181
_refine_ls_hydrogen_treatment constr
_refine_ls_matrix_type full
_refine_ls_number_parameters 84
_refine_ls_number_reflns 1129
_refine_ls_number_restraints 0
_refine_ls_restrained_S_all 1.077
_refine_ls_restrained_S_obs 1.181
_refine_ls_R_factor_all .033
_refine_ls_R_factor_gt .026
_refine_ls_shift/su_max .003
_refine_ls_shift/su_mean .000
_refine_ls_structure_factor_coef Fsqd
_refine_ls_weighting_details 'w = 1/[\s^2^(Fo^2^)+(0.0431P)^2^] where P = (Fo^2^+2Fc^2^)/3'
_refine_ls_weighting_scheme calc
_refine_ls_wR_factor_all .075
_refine_ls_wR_factor_ref .073
_reflns_number_gt 896
_reflns_number_total 1129
_reflns_threshold_expression I>2\s(I)
_cod_data_source_file fg1563.cif
_cod_data_source_block II
_cod_depositor_comments
;
The following automatic conversions were performed:
'_symmetry_cell_setting' value 'Monoclinic' changed to 'monoclinic'
according to '/home/saulius/struct/CIF-dictionaries/cif_core.dic'
dictionary named 'cif_core.dic' version 2.4.1 from 2010-06-29.

Automatic conversion script
Id: cif_fix_enum 1527 2010-12-29 10:47:43Z saulius 

The following automatic conversions were performed:

'_symmetry_cell_setting' value 'Monoclinic' changed to 'monoclinic'
according to /home/saulius/struct/CIF-dictionaries/cif_core.dic
dictionary named 'cif_core.dic' version 2.4.1 from 2010-06-29.

Automatic conversion script
Id: cif_fix_values 1715 2011-07-08 13:25:40Z adriana 
;
_cod_original_sg_symbol_H-M 'P 21/n'
_cod_database_code 2010617

loop_
_symmetry_equiv_pos_as_xyz
'x, y, z'
'-x+1/2, y+1/2, -z+1/2'
'-x, -y, -z'
'x-1/2, -y-1/2, z-1/2'

loop_
_atom_site_label
_atom_site_fract_x
_atom_site_fract_y
_atom_site_fract_z
_atom_site_U_iso_or_equiv
_atom_site_adp_type
_atom_site_calc_flag
_atom_site_refinement_flags
_atom_site_occupancy
_atom_site_disorder_group
_atom_site_type_symbol
Se1 .14205(3) .25110(6) -.04102(2) .04304(17) Uani d . 1 . Se
O5 -.1828(2) -.5080(5) -.19372(18) .0546(6) Uani d . 1 . O
O3 .1372(3) .0906(5) -.29443(18) .0582(7) Uani d . 1 . O
N4 -.0211(3) -.2422(5) -.2730(2) .0454(7) Uani d . 1 . N
C2 .0392(3) -.0056(6) -.1197(2) .0363(6) Uani d . 1 . C
C3 .0620(3) -.0376(6) -.2394(2) .0434(7) Uani d . 1 . C
C4 -.0408(4) -.3325(9) -.3851(3) .0636(10) Uani d . 1 . C
C5 -.0991(3) -.3340(7) -.1899(2) .0426(7) Uani d . 1 . C
C6 -.0568(3) -.1750(6) -.0909(2) .0366(6) Uani d . 1 . C
H4A -.1340 -.4141 -.3959 .095 Uiso calc R 1 . H
H4B .0353 -.4504 -.3989 .095 Uiso calc R 1 . H
H4C -.0366 -.1925 -.4346 .095 Uiso calc R 1 . H

loop_
_atom_site_aniso_label
_atom_site_aniso_U_11
_atom_site_aniso_U_22
_atom_site_aniso_U_33
_atom_site_aniso_U_12
_atom_site_aniso_U_13
_atom_site_aniso_U_23
Se1 .0425(2) .0439(2) .0433(2) -.00626(14) .00761(14) -.00293(15)
O3 .0621(14) .0688(18) .0456(12) -.0086(13) .0188(10) -.0044(12)
O5 .0519(13) .0546(15) .0567(13) -.0129(11) -.0003(10) -.0100(11)
N4 .0427(14) .0569(18) .0371(13) -.0028(12) .0051(10) -.0152(12)
C2 .0374(14) .0377(15) .0340(14) .0047(13) .0026(10) -.0027(12)
C3 .0399(15) .051(2) .0396(15) .0057(14) .0079(12) -.0044(14)
C4 .059(2) .092(3) .0406(17) -.004(2) .0065(15) -.0248(19)
C5 .0384(15) .0466(17) .0419(16) .0044(14) -.0044(12) -.0096(14)
C6 .0369(14) .0382(16) .0346(14) .0019(12) .0018(11) -.0043(12)

loop_
_atom_type_symbol
_atom_type_description
_atom_type_scat_dispersion_real
_atom_type_scat_dispersion_imag
_atom_type_scat_source
Se Se -.7943 1.1372 'International Tables Vol C Tables 4.2.6.8 and 6.1.1.4'
O O .0492 .0322 'International Tables Vol C Tables 4.2.6.8 and 6.1.1.4'
N N .0311 .0180 'International Tables Vol C Tables 4.2.6.8 and 6.1.1.4'
C C .0181 .0091 'International Tables Vol C Tables 4.2.6.8 and 6.1.1.4'
H H .0000 .0000 'International Tables Vol C Tables 4.2.6.8 and 6.1.1.4'

loop_
_geom_angle_atom_site_label_1
_geom_angle_atom_site_label_2
_geom_angle_atom_site_label_3
_geom_angle_site_symmetry_1
_geom_angle_site_symmetry_3
_geom_angle
_geom_angle_publ_flag
C6 Se1 C2 3 . 93.50(10) y
C6 C2 C3 . . 108.7(3) y
C3 C2 Se1 . . 118.9(2) y
C6 C2 Se1 . . 132.4(2) y
C2 C6 C5 . . 107.9(3) y
C2 C6 Se1 . 3 134.0(2) y
C5 C6 Se1 . 3 118.1(2) y
O5 C5 N4 . . 127.4(3) y
O5 C5 C6 . . 126.3(3) y
N4 C5 C6 . . 106.2(3) y
O3 C3 N4 . . 127.3(3) y
O3 C3 C2 . . 127.0(3) y
N4 C3 C2 . . 105.7(2) y
C5 N4 C3 . . 111.4(2) y
C5 N4 C4 . . 123.0(3) y
C3 N4 C4 . . 125.1(3) y
N4 C4 H4A . . 109.5 ?
N4 C4 H4B . . 109.5 ?
H4A C4 H4B . . 109.5 ?
N4 C4 H4C . . 109.5 ?
H4A C4 H4C . . 109.5 ?
H4B C4 H4C . . 109.5 ?

loop_
_geom_bond_atom_site_label_1
_geom_bond_atom_site_label_2
_geom_bond_site_symmetry_2
_geom_bond_distance
_geom_bond_publ_flag
Se1 C2 . 1.882(3) y
Se1 C6 3 1.885(3) y
O3 C3 . 1.205(4) y
O5 C5 . 1.200(4) y
C2 C3 . 1.503(4) y
C2 C6 . 1.322(4) y
C6 Se1 3 1.885(3) ?
C5 C6 . 1.506(4) y
C3 N4 . 1.374(4) y
C5 N4 . 1.369(4) y
N4 C4 . 1.454(4) y
C4 H4A . .9600 ?
C4 H4B . .9600 ?
C4 H4C . .9600 ?

loop_
_geom_torsion_atom_site_label_1
_geom_torsion_atom_site_label_2
_geom_torsion_atom_site_label_3
_geom_torsion_atom_site_label_4
_geom_torsion_site_symmetry_1
_geom_torsion_site_symmetry_2
_geom_torsion_site_symmetry_4
_geom_torsion
C3 C2 C6 C5 . . . 1.8(3)
Se1 C2 C6 C5 . . . -179.0(2)
C3 C2 C6 Se1 . . 3 -179.1(2)
Se1 C2 C6 Se1 . . 3 .2(5)
C2 Se1 C6 C2 3 3 . -.1(4)
C2 Se1 C6 C5 3 3 . 178.9(2)
C2 C6 C5 O5 . . . 179.1(3)
Se1 C6 C5 O5 3 . . -.2(5)
C2 C6 C5 N4 . . . .1(3)
Se1 C6 C5 N4 3 . . -179.2(2)
C6 C2 C3 O3 . . . 176.7(3)
Se1 C2 C3 O3 . . . -2.7(4)
C6 C2 C3 N4 . . . -3.1(3)
Se1 C2 C3 N4 . . . 177.6(2)
O5 C5 N4 C3 . . . 178.8(3)
C6 C5 N4 C3 . . . -2.2(3)
O5 C5 N4 C4 . . . 6.3(6)
C6 C5 N4 C4 . . . -174.7(3)
O3 C3 N4 C5 . . . -176.6(3)
C2 C3 N4 C5 . . . 3.2(3)
O3 C3 N4 C4 . . . -4.3(5)
C2 C3 N4 C4 . . . 175.5(3)
